data_4346726
loop_
_publ_author_name
'Fei, Zhaofu'
'Bobbink, F\'elix D'
'P\(aunescu, Emilia'
'Scopelliti, Rosario'
'Dyson, Paul J.'

_publ_section_title
;
 Influence of Elemental Iodine on Imidazolium-Based Ionic Liquids:
 Solution and Solid-State Effects.
;
_journal_issue 21
_journal_name_full 'Inorganic chemistry'
_journal_page_first 10504
_journal_page_last 10512
_journal_paper_doi 10.1021/acs.inorgchem.5b02021
_journal_volume 54
_journal_year 2015
_chemical_formula_moiety 'C5 H9 N2, I3, 2(I2)'
_chemical_formula_sum 'C5 H9 I7 N2'
_chemical_formula_weight 985.44
_space_group_IT_number 61
_space_group_name_Hall '-P 2ac 2ab'
_space_group_name_H-M_alt 'P b c a'
_symmetry_cell_setting orthorhombic
_symmetry_space_group_name_Hall '-P 2ac 2ab'
_symmetry_space_group_name_H-M 'P b c a'
_atom_sites_solution_hydrogens geom
_atom_sites_solution_primary direct
_atom_sites_solution_secondary difmap
_audit_creation_method SHELXL-97
_audit_update_record
;
2015-03-12 # Formatted by publCIF

;
_cell_angle_alpha 90.00
_cell_angle_beta 90.00
_cell_angle_gamma 90.00
_cell_formula_units_Z 8
_cell_length_a 18.508(4)
_cell_length_b 14.610(3)
_cell_length_c 13.627(3)
_cell_measurement_reflns_used 337
_cell_measurement_temperature 140(2)
_cell_measurement_theta_max 20
_cell_measurement_theta_min 3
_cell_volume 3684.8(14)
_computing_cell_refinement 'automar, marresearch, 2010'
_computing_data_collection 'marmux - Micro-beam system, marresearch, 2010'
_computing_data_reduction 'automar, marresearch, 2010'
_computing_molecular_graphics 'Bruker SHELXTL'
_computing_publication_material 'Bruker SHELXTL'
_computing_structure_refinement 'SHELXL-97 (Sheldrick, 1997)'
_computing_structure_solution 'SHELXS-97 (Sheldrick, 1990)'
_diffrn_ambient_temperature 140(2)
_diffrn_measured_fraction_theta_full 0.973
_diffrn_measured_fraction_theta_max 0.973
_diffrn_measurement_device_type marmux
_diffrn_measurement_method '\p scans'
_diffrn_radiation_monochromator graphite
_diffrn_radiation_source 'fine-focus sealed tube'
_diffrn_radiation_type MoK\a
_diffrn_radiation_wavelength 0.71073
_diffrn_reflns_av_R_equivalents 0.0455
_diffrn_reflns_av_sigmaI/netI 0.1248
_diffrn_reflns_limit_h_max 26
_diffrn_reflns_limit_h_min -25
_diffrn_reflns_limit_k_max 19
_diffrn_reflns_limit_k_min -19
_diffrn_reflns_limit_l_max 19
_diffrn_reflns_limit_l_min -19
_diffrn_reflns_number 9919
_diffrn_reflns_theta_full 30.01
_diffrn_reflns_theta_max 30.01
_diffrn_reflns_theta_min 2.32
_exptl_absorpt_coefficient_mu 11.770
_exptl_absorpt_correction_T_max 0.30
_exptl_absorpt_correction_T_min 0.20
_exptl_absorpt_correction_type multi-scan
_exptl_absorpt_process_details 'automar, marresearch, 2010'
_exptl_crystal_colour red
_exptl_crystal_density_diffrn 3.553
_exptl_crystal_density_method 'not measured'
_exptl_crystal_description prism
_exptl_crystal_F_000 3392
_exptl_crystal_size_max 0.36
_exptl_crystal_size_mid 0.28
_exptl_crystal_size_min 0.25
_refine_diff_density_max 3.356
_refine_diff_density_min -4.788
_refine_diff_density_rms 0.652
_refine_ls_extinction_coef 0.0100(5)
_refine_ls_extinction_expression Fc^*^=kFc[1+0.001xFc^2^\l^3^/sin(2\q)]^-1/4^
_refine_ls_extinction_method SHELXL
_refine_ls_goodness_of_fit_ref 1.155
_refine_ls_hydrogen_treatment constr
_refine_ls_matrix_type full
_refine_ls_number_parameters 133
_refine_ls_number_reflns 5234
_refine_ls_number_restraints 0
_refine_ls_restrained_S_all 1.155
_refine_ls_R_factor_all 0.0913
_refine_ls_R_factor_gt 0.0775
_refine_ls_shift/su_max 0.000
_refine_ls_shift/su_mean 0.000
_refine_ls_structure_factor_coef Fsqd
_refine_ls_weighting_details 'calc w=1/[\s^2^(Fo^2^)+(0.1514P)^2^+14.8791P] where P=(Fo^2^+2Fc^2^)/3'
_refine_ls_weighting_scheme calc
_refine_ls_wR_factor_gt 0.2101
_refine_ls_wR_factor_ref 0.2556
_reflns_number_gt 4747
_reflns_number_total 5234
_reflns_threshold_expression >2sigma(I)
_cod_data_source_file ic5b02021_si_002.cif
_cod_data_source_block zfdm5
_cod_original_cell_volume 3684.8(13)
_cod_database_code 4346726
_publcif_datablock.id {2ff94870-5782-476f-9abc-7b850c8037d1}

_publcif_info_exptl_table_max_cols 4
_publcif_info_exptl_table_use_headnotes n

loop_
_symmetry_equiv_pos_as_xyz
'x, y, z'
'-x+1/2, -y, z+1/2'
'x+1/2, -y+1/2, -z'
'-x, y+1/2, -z+1/2'
'-x, -y, -z'
'x-1/2, y, -z-1/2'
'-x-1/2, y-1/2, z'
'x, -y-1/2, z-1/2'

loop_
_atom_site_label
_atom_site_type_symbol
_atom_site_fract_x
_atom_site_fract_y
_atom_site_fract_z
_atom_site_U_iso_or_equiv
_atom_site_adp_type
_atom_site_occupancy
_atom_site_symmetry_multiplicity
_atom_site_calc_flag
_atom_site_refinement_flags
N1 N 0.3140(5) 0.6407(6) -0.2781(6) 0.046(2) Uani 1 1 d .
N2 N 0.1954(5) 0.6366(5) -0.2816(6) 0.0425(17) Uani 1 1 d .
C1 C 0.2532(5) 0.6686(7) -0.2333(8) 0.045(2) Uani 1 1 d .
H1 H 0.2514 0.7056 -0.1760 0.054 Uiso 1 1 calc R
C2 C 0.2916(10) 0.5901(8) -0.3607(9) 0.064(4) Uani 1 1 d .
H2 H 0.3225 0.5621 -0.4075 0.076 Uiso 1 1 calc R
C3 C 0.2194(10) 0.5881(7) -0.3618(9) 0.064(4) Uani 1 1 d .
H3 H 0.1900 0.5586 -0.4094 0.077 Uiso 1 1 calc R
C4 C 0.3862(7) 0.6625(8) -0.2483(10) 0.056(3) Uani 1 1 d .
H4A H 0.3847 0.7030 -0.1911 0.084 Uiso 1 1 calc R
H4B H 0.4114 0.6932 -0.3023 0.084 Uiso 1 1 calc R
H4C H 0.4119 0.6060 -0.2312 0.084 Uiso 1 1 calc R
C5 C 0.1202(7) 0.6519(8) -0.2533(9) 0.055(3) Uani 1 1 d .
H5A H 0.1186 0.6879 -0.1927 0.082 Uiso 1 1 calc R
H5B H 0.0963 0.5929 -0.2427 0.082 Uiso 1 1 calc R
H5C H 0.0952 0.6853 -0.3057 0.082 Uiso 1 1 calc R
I1 I 0.0000 0.5000 0.0000 0.0404(3) Uani 1 2 d S
I2 I -0.00278(3) 0.30119(6) -0.02135(6) 0.0463(3) Uani 1 1 d .
I3 I 0.0000 0.0000 0.0000 0.0426(3) Uani 1 2 d S
I4 I -0.00232(3) 0.08680(5) 0.19361(6) 0.0436(3) Uani 1 1 d .
I5 I 0.32537(3) 0.41057(4) -0.16459(5) 0.0352(2) Uani 1 1 d .
I6 I 0.17849(3) 0.41177(5) -0.13853(6) 0.0451(3) Uani 1 1 d .
I7 I 0.32404(3) 0.17630(4) 0.03527(4) 0.0348(2) Uani 1 1 d .
I8 I 0.17726(3) 0.15577(6) 0.04560(6) 0.0461(3) Uani 1 1 d .

loop_
_atom_site_aniso_label
_atom_site_aniso_U_11
_atom_site_aniso_U_22
_atom_site_aniso_U_33
_atom_site_aniso_U_23
_atom_site_aniso_U_13
_atom_site_aniso_U_12
N1 0.073(6) 0.036(4) 0.030(3) 0.002(3) 0.011(4) 0.010(4)
N2 0.067(5) 0.028(4) 0.032(3) 0.000(3) -0.005(4) -0.009(3)
C1 0.067(8) 0.033(5) 0.034(4) 0.003(3) -0.002(4) -0.002(4)
C2 0.108(11) 0.047(7) 0.036(5) -0.003(4) -0.004(6) 0.025(6)
C3 0.113(12) 0.037(6) 0.042(6) -0.008(4) -0.001(7) 0.007(6)
C4 0.052(6) 0.051(6) 0.065(7) 0.008(5) 0.011(5) 0.008(5)
C5 0.058(7) 0.052(6) 0.054(6) 0.006(5) -0.012(5) -0.013(5)
I1 0.0279(5) 0.0574(7) 0.0359(5) -0.0008(3) 0.0014(2) 0.0037(3)
I2 0.0334(4) 0.0498(5) 0.0556(5) -0.0009(3) -0.0016(2) 0.0068(2)
I3 0.0288(5) 0.0450(6) 0.0539(6) 0.0068(4) -0.0041(3) -0.0046(3)
I4 0.0339(4) 0.0493(5) 0.0475(4) 0.0006(2) -0.0077(2) -0.0033(2)
I5 0.0410(4) 0.0338(4) 0.0310(4) 0.00098(18) 0.00097(19) 0.00002(18)
I6 0.0354(4) 0.0536(5) 0.0462(5) 0.0006(3) -0.0017(2) 0.0009(2)
I7 0.0390(4) 0.0350(4) 0.0305(3) 0.00016(19) -0.00014(18) -0.00054(19)
I8 0.0353(4) 0.0468(5) 0.0563(4) -0.0011(3) 0.0021(2) 0.0013(2)

loop_
_atom_type_symbol
_atom_type_description
_atom_type_scat_dispersion_real
_atom_type_scat_dispersion_imag
_atom_type_scat_source
C C 0.0033 0.0016 'International Tables Vol C Tables 4.2.6.8 and 6.1.1.4'
H H 0.0000 0.0000 'International Tables Vol C Tables 4.2.6.8 and 6.1.1.4'
N N 0.0061 0.0033 'International Tables Vol C Tables 4.2.6.8 and 6.1.1.4'
I I -0.4742 1.8119 'International Tables Vol C Tables 4.2.6.8 and 6.1.1.4'

loop_
_geom_angle_atom_site_label_1
_geom_angle_atom_site_label_2
_geom_angle_atom_site_label_3
_geom_angle
_geom_angle_site_symmetry_1
_geom_angle_site_symmetry_3
C1 N1 C2 106.0(11) . .
C1 N1 C4 125.8(10) . .
C2 N1 C4 128.2(11) . .
C1 N2 C3 108.2(11) . .
C1 N2 C5 125.2(9) . .
C3 N2 C5 126.6(11) . .
N2 C1 N1 109.8(10) . .
N2 C1 H1 125.1 . .
N1 C1 H1 125.1 . .
C3 C2 N1 108.4(11) . .
C3 C2 H2 125.8 . .
N1 C2 H2 125.8 . .
C2 C3 N2 107.6(12) . .
C2 C3 H3 126.2 . .
N2 C3 H3 126.2 . .
N1 C4 H4A 109.5 . .
N1 C4 H4B 109.5 . .
H4A C4 H4B 109.5 . .
N1 C4 H4C 109.5 . .
H4A C4 H4C 109.5 . .
H4B C4 H4C 109.5 . .
N2 C5 H5A 109.5 . .
N2 C5 H5B 109.5 . .
H5A C5 H5B 109.5 . .
N2 C5 H5C 109.5 . .
H5A C5 H5C 109.5 . .
H5B C5 H5C 109.5 . .
I2 I1 I2 180.0 . 5_565
I4 I3 I4 180.0 5 .

loop_
_geom_bond_atom_site_label_1
_geom_bond_atom_site_label_2
_geom_bond_distance
_geom_bond_site_symmetry_2
N1 C1 1.345(12) .
N1 C2 1.409(15) .
N1 C4 1.431(16) .
N2 C1 1.341(12) .
N2 C3 1.375(14) .
N2 C5 1.462(16) .
C1 H1 0.9500 .
C2 C3 1.34(3) .
C2 H2 0.9500 .
C3 H3 0.9500 .
C4 H4A 0.9800 .
C4 H4B 0.9800 .
C4 H4C 0.9800 .
C5 H5A 0.9800 .
C5 H5B 0.9800 .
C5 H5C 0.9800 .
I1 I2 2.9196(10) .
I1 I2 2.9197(10) 5_565
I3 I4 2.9276(9) 5
I3 I4 2.9276(9) .
I5 I6 2.7416(11) .
I7 I8 2.7367(11) .

loop_
_geom_torsion_atom_site_label_1
_geom_torsion_atom_site_label_2
_geom_torsion_atom_site_label_3
_geom_torsion_atom_site_label_4
_geom_torsion
C3 N2 C1 N1 -1.5(12)
C5 N2 C1 N1 179.0(8)
C2 N1 C1 N2 1.5(12)
C4 N1 C1 N2 179.1(9)
C1 N1 C2 C3 -0.9(12)
C4 N1 C2 C3 -178.5(10)
N1 C2 C3 N2 0.0(12)
C1 N2 C3 C2 0.9(12)
C5 N2 C3 C2 -179.7(10)

loop_
_publcif_info_datablock.id
_publcif_info_datablock.publ_exptl
_publcif_info_datablock.publ_geom
_publcif_info_datablock.structure
{2ff94870-5782-476f-9abc-7b850c8037d1} y y y

loop_
_publcif_info_exptl_table_extra_item
sin_theta_over_lambda_max

loop_
_publcif_info_tables.block_id
_publcif_info_tables.reference_item
{2ff94870-5782-476f-9abc-7b850c8037d1} '_publcif_info_datablock.publ_exptl'
